data_9015703
loop_
_publ_author_name
'Brugger, J.'
'Meisser, N.'
'Ansermat, S.'
'Krivovichev, S. V.'
'Kahlenberg, V.'
'Belton, D.'
'Ryan, C. G.'

_publ_section_title
;
 Leucostaurite, Pb2[B5O9]Cl*0.5H2O, from the Atacama Desert: The first Pb-dominant
 member of the hilgardite group, and micro-determination of boron minerals by PIGE
;
_journal_name_full 'American Mineralogist'
_journal_page_first 1206
_journal_page_last 1212
_journal_paper_doi 10.2138/am.2012.4082
_journal_volume 97
_journal_year 2012
_chemical_compound_source 'Mina Asuncion, Atacama Desert, Chile'
_chemical_formula_sum 'B10 Cl2 H2 O19 Pb4'
_chemical_name_mineral Leucostaurite
_space_group_IT_number 34
_symmetry_space_group_name_Hall 'P 2 -2n'
_symmetry_space_group_name_H-M 'P n n 2'
_cell_angle_alpha 90
_cell_angle_beta 90
_cell_angle_gamma 90
_cell_formula_units_Z 2
_cell_length_a 11.376
_cell_length_b 11.505
_cell_length_c 6.5568
_cell_volume 858.160
_database_code_amcsd 0019064
_exptl_crystal_density_diffrn 5.084
_cod_original_formula_sum 'Pb4 Cl2 B10 O19 H2'
_cod_database_code 9015703

loop_
_space_group_symop_operation_xyz
x,y,z
1/2+x,1/2-y,1/2+z
1/2-x,1/2+y,1/2+z
-x,-y,z

loop_
_atom_site_aniso_label
_atom_site_aniso_U_11
_atom_site_aniso_U_22
_atom_site_aniso_U_33
_atom_site_aniso_U_12
_atom_site_aniso_U_13
_atom_site_aniso_U_23
Pb1 0.02060 0.02400 0.01210 0.00040 -0.00030 0.00020
Pb2 0.03340 0.02620 0.01740 0.00340 0.00140 0.00290
Cl1 0.02300 0.03500 0.05000 0.00400 0.00000 0.00000
Cl2 0.03000 0.02100 0.04500 -0.00600 0.00000 0.00000

loop_
_atom_site_label
_atom_site_fract_x
_atom_site_fract_y
_atom_site_fract_z
_atom_site_U_iso_or_equiv
_atom_site_type_symbol
_atom_site_attached_hydrogens
Pb1 0.03790 0.76058 0.34570 0.01890 Pb 0
Pb2 0.72760 0.97810 0.51670 0.02570 Pb 0
Cl1 0.50000 0.00000 0.78000 0.03600 Cl 0
Cl2 0.00000 0.00000 0.47400 0.03200 Cl 0
B1 0.82000 0.73500 0.64100 0.01300 B 0
B2 0.74100 0.53100 0.51700 0.01000 B 0
B3 0.98800 0.75300 0.86900 0.01000 B 0
B4 0.71200 0.32100 0.50300 0.01200 B 0
B5 0.71000 0.71300 0.31500 0.01500 B 0
O1 0.94400 0.72800 0.69100 0.02200 O 0
O2 0.76100 0.62500 0.69000 0.02200 O 0
O3 0.81100 0.76600 0.43200 0.01000 O 0
O4 0.71400 0.58300 0.34300 0.02300 O 0
O5 0.91900 0.79300 0.01900 0.02000 O 0
O6 0.76400 0.82200 0.77700 0.01400 O 0
O7 0.77600 0.22900 0.59700 0.01500 O 0
O8 0.60800 0.76000 0.41900 0.01700 O 0
O9 0.74000 0.43400 0.59700 0.02200 O 0
Wat10 0.00000 0.50000 0.81800 0.07000 O 2

loop_
_cod_changelog_entry_id
_cod_changelog_entry_author
_cod_changelog_entry_date
_cod_changelog_entry_text
1
;cod-tools version 3.8.0
Id: cif_guess_AMCSD_atom_types 9574 2023-05-10 09:00:05Z saulius
;
2023-05-10T18:56:19+03:00
;Derived atom types and hydrogen counts
from atom names that follow the AMCSD naming convention
(Wat == water, O-H == hydroxyl).
;

loop_
_cod_related_entry_id
_cod_related_entry_database
_cod_related_entry_code
1 AMCSD 0019064
